data_4122590
loop_
_publ_author_name
'Schweinfurth, David'
'Zalibera, Michal'
'Kathan, Michael'
'Shen, Chengshuo'
'Mazzolini, Marcella'
'Trapp, Nils'
'Crassous, Jeanne'
'Gescheidt, Georg'
'Diederich, Fran\,cois'

_publ_section_title
;
 Helicene quinones: redox-triggered chiroptical switching and chiral
 recognition of the semiquinone radical anion lithium salt by electron
 nuclear double resonance spectroscopy.
;
_journal_issue 37
_journal_name_full 'Journal of the American Chemical Society'
_journal_page_first 13045
_journal_page_last 13052
_journal_paper_doi 10.1021/ja5069323
_journal_volume 136
_journal_year 2014
_chemical_formula_moiety 'C26 H14 O2, C H Cl3'
_chemical_formula_sum 'C27 H15 Cl3 O2'
_chemical_formula_weight 477.74
_chemical_name_systematic
;
 ?
;
_space_group_crystal_system monoclinic
_space_group_IT_number 14
_space_group_name_Hall '-P 2ybc'
_space_group_name_H-M_alt 'P 1 21/c 1'
_symmetry_space_group_name_Hall '-P 2ybc'
_symmetry_space_group_name_H-M 'P 1 21/c 1'
_atom_sites_solution_hydrogens geom
_atom_sites_solution_primary direct
_audit_creation_date 2013-11-25
_audit_creation_method
;
Olex2 1.2
(compiled 2013.11.15 svn.r2834 for OlexSys, GUI svn.r4713)
;
_cell_angle_alpha 90
_cell_angle_beta 119.708(2)
_cell_angle_gamma 90
_cell_formula_units_Z 4
_cell_length_a 8.1039(3)
_cell_length_b 19.8611(6)
_cell_length_c 14.8094(5)
_cell_measurement_reflns_used 5729
_cell_measurement_temperature 100
_cell_measurement_theta_max 27.57
_cell_measurement_theta_min 2.59
_cell_volume 2070.31(13)
_computing_cell_refinement 'Bruker SAINT'
_computing_data_collection 'Bruker APEX2'
_computing_data_reduction 'Bruker SAINT'
_computing_molecular_graphics OLEX2
_computing_publication_material OLEX2
_computing_structure_refinement 'SHELXL-97 (Sheldrick, 2008)'
_computing_structure_solution 'XS (Sheldrick, 2008)'
_diffrn_ambient_temperature 100
_diffrn_detector 'Bruker APEX2 area detector'
_diffrn_detector_area_resol_mean 8.33
_diffrn_detector_type 'CCD area detector'
_diffrn_measured_fraction_theta_full 1.000
_diffrn_measured_fraction_theta_max 0.995
_diffrn_measurement_device 'kappa-stage diffractometer'
_diffrn_measurement_device_type 'Bruker/Nonius Kappa Apex2'
_diffrn_measurement_method '\w and \f scans'
_diffrn_radiation_monochromator graphite
_diffrn_radiation_probe x-ray
_diffrn_radiation_type MoK\a
_diffrn_radiation_wavelength 0.71073
_diffrn_reflns_av_R_equivalents 0.0188
_diffrn_reflns_av_unetI/netI 0.0252
_diffrn_reflns_Laue_measured_fraction_full 1.000
_diffrn_reflns_Laue_measured_fraction_max 0.995
_diffrn_reflns_limit_h_max 10
_diffrn_reflns_limit_h_min -8
_diffrn_reflns_limit_k_max 25
_diffrn_reflns_limit_k_min -19
_diffrn_reflns_limit_l_max 18
_diffrn_reflns_limit_l_min -19
_diffrn_reflns_number 12433
_diffrn_reflns_point_group_measured_fraction_full 1.000
_diffrn_reflns_point_group_measured_fraction_max 0.995
_diffrn_reflns_theta_full 25.242
_diffrn_reflns_theta_max 27.576
_diffrn_reflns_theta_min 1.886
_diffrn_source 'sealed tube'
_diffrn_standards_number 0
_exptl_absorpt_coefficient_mu 0.467
_exptl_absorpt_correction_T_max 0.7456
_exptl_absorpt_correction_T_min 0.7000
_exptl_absorpt_correction_type multi-scan
_exptl_absorpt_process_details
;
SADABS-2008/1 (Bruker,2008) was used for absorption correction.
wR2(int) was 0.0363 before and 0.0326 after correction.
The Ratio of minimum to maximum transmission is 0.9388.
The \l/2 correction factor is 0.0000.
;
_exptl_crystal_colour 'metallic black'
_exptl_crystal_colour_lustre metallic
_exptl_crystal_colour_primary black
_exptl_crystal_density_diffrn 1.533
_exptl_crystal_description block
_exptl_crystal_F_000 976
_exptl_crystal_size_max 0.36
_exptl_crystal_size_mid 0.3
_exptl_crystal_size_min 0.12
_refine_diff_density_max 0.527
_refine_diff_density_min -0.516
_refine_diff_density_rms 0.059
_refine_ls_extinction_method none
_refine_ls_goodness_of_fit_ref 1.041
_refine_ls_hydrogen_treatment constr
_refine_ls_matrix_type full
_refine_ls_number_parameters 289
_refine_ls_number_reflns 4771
_refine_ls_number_restraints 0
_refine_ls_restrained_S_all 1.041
_refine_ls_R_factor_all 0.0442
_refine_ls_R_factor_gt 0.0364
_refine_ls_shift/su_max 0.000
_refine_ls_shift/su_mean 0.000
_refine_ls_structure_factor_coef Fsqd
_refine_ls_weighting_details 'w=1/[\s^2^(Fo^2^)+(0.0471P)^2^+1.3911P] where P=(Fo^2^+2Fc^2^)/3'
_refine_ls_weighting_scheme calc
_refine_ls_wR_factor_gt 0.0921
_refine_ls_wR_factor_ref 0.0982
_reflns_Friedel_coverage 0.000
_reflns_number_gt 4108
_reflns_number_total 4771
_reflns_threshold_expression 'I > 2\s(I)'
_cod_data_source_file ja5069323_si_003.cif
_cod_data_source_block d142313_0m
_cod_depositor_comments 'Adding full bibliography for 4122590--4122591.cif.'
_cod_database_code 4122590
_shelxl_version_number 2013-4
_shelx_space_group_comment
;
The symmetry employed for this shelxl refinement is uniquely defined
by the following loop, which should always be used as a source of
symmetry information in preference to the above space-group names.
They are only intended as comments.
;
_olex2_refinement_description
;
1. Fixed Uiso
 At 1.2 times of:
  All C(H) groups
2.a Ternary CH refined with riding coordinates:
 C1L(H1L)
2.b Aromatic/amide H refined with riding coordinates:
 C3(H3), C4(H4), C7(H7), C8(H8), C11(H11), C12(H12), C15(H15), C16(H16),
 C19(H19), C20(H20), C23(H23), C24(H24), C25(H25), C26(H26)
;

loop_
_space_group_symop_operation_xyz
'x, y, z'
'-x, y+1/2, -z+1/2'
'-x, -y, -z'
'x, -y-1/2, z-1/2'

loop_
_atom_site_label
_atom_site_type_symbol
_atom_site_fract_x
_atom_site_fract_y
_atom_site_fract_z
_atom_site_U_iso_or_equiv
_atom_site_adp_type
_atom_site_occupancy
_atom_site_site_symmetry_order
_atom_site_calc_flag
_atom_site_refinement_flags_posn
O1 O 0.55499(16) 0.30517(6) 0.25197(9) 0.0187(2) Uani 1 1 d .
O2 O 0.6332(2) 0.17235(6) 0.29002(9) 0.0273(3) Uani 1 1 d .
C1 C 0.5238(2) 0.27829(8) 0.31531(11) 0.0144(3) Uani 1 1 d .
C2 C 0.5958(2) 0.20472(8) 0.34688(12) 0.0183(3) Uani 1 1 d .
C3 C 0.6200(2) 0.18001(8) 0.44525(12) 0.0195(3) Uani 1 1 d .
H3 H 0.6707 0.1374 0.4691 0.023 Uiso 1 1 calc R
C4 C 0.5694(2) 0.21856(8) 0.50101(12) 0.0181(3) Uani 1 1 d .
H4 H 0.5905 0.2022 0.5647 0.022 Uiso 1 1 calc R
C4A C 0.4824(2) 0.28512(8) 0.46794(12) 0.0150(3) Uani 1 1 d .
C4B C 0.4386(2) 0.31249(8) 0.37144(11) 0.0133(3) Uani 1 1 d .
C5 C 0.4454(2) 0.32205(9) 0.53709(12) 0.0183(3) Uani 1 1 d .
H5 H 0.4669 0.3027 0.5992 0.022 Uiso 1 1 calc R
C6 C 0.3779(2) 0.38639(9) 0.51281(12) 0.0186(3) Uani 1 1 d .
H6 H 0.3624 0.4116 0.5610 0.022 Uiso 1 1 calc R
C6A C 0.3312(2) 0.41534(8) 0.41595(12) 0.0164(3) Uani 1 1 d .
C6B C 0.3427(2) 0.37572(8) 0.33929(12) 0.0137(3) Uani 1 1 d .
C7 C 0.2844(2) 0.48520(8) 0.39729(13) 0.0201(3) Uani 1 1 d .
H7 H 0.2679 0.5104 0.4452 0.024 Uiso 1 1 calc R
C8 C 0.2643(2) 0.51467(8) 0.31028(13) 0.0198(3) Uani 1 1 d .
H8 H 0.2561 0.5613 0.3041 0.024 Uiso 1 1 calc R
C8A C 0.2553(2) 0.47506(8) 0.22774(13) 0.0165(3) Uani 1 1 d .
C8B C 0.2648(2) 0.40398(8) 0.23540(12) 0.0139(3) Uani 1 1 d .
C9 C 0.2330(2) 0.50689(8) 0.13647(13) 0.0193(3) Uani 1 1 d .
H9 H 0.2303 0.5536 0.1321 0.023 Uiso 1 1 calc R
C10 C 0.2155(2) 0.46953(9) 0.05581(13) 0.0200(3) Uani 1 1 d .
H10 H 0.2217 0.4903 0.0012 0.024 Uiso 1 1 calc R
C10A C 0.1879(2) 0.39861(8) 0.05404(12) 0.0165(3) Uani 1 1 d .
C10B C 0.1959(2) 0.36586(8) 0.14091(12) 0.0137(3) Uani 1 1 d .
C11 C 0.1428(2) 0.36129(9) -0.03787(13) 0.0200(3) Uani 1 1 d .
H11 H 0.1460 0.3827 -0.0929 0.024 Uiso 1 1 calc R
C12 C 0.0959(2) 0.29566(9) -0.04617(12) 0.0195(3) Uani 1 1 d .
H12 H 0.0772 0.2714 -0.1042 0.023 Uiso 1 1 calc R
C12A C 0.0745(2) 0.26301(8) 0.03306(12) 0.0165(3) Uani 1 1 d .
C12B C 0.1195(2) 0.29809(8) 0.12606(11) 0.0137(3) Uani 1 1 d .
C13 C -0.0014(2) 0.19728(8) 0.01677(12) 0.0193(3) Uani 1 1 d .
H13 H -0.0242 0.1738 -0.0426 0.023 Uiso 1 1 calc R
C14 C -0.0419(2) 0.16759(9) 0.08670(13) 0.0214(3) Uani 1 1 d .
H14 H -0.0886 0.1238 0.0760 0.026 Uiso 1 1 calc R
C15 C -0.0124(2) 0.20374(8) 0.17493(12) 0.0192(3) Uani 1 1 d .
H15 H -0.0467 0.1848 0.2207 0.023 Uiso 1 1 calc R
C16 C 0.0665(2) 0.26689(8) 0.19404(12) 0.0151(3) Uani 1 1 d .
H16 H 0.0858 0.2899 0.2532 0.018 Uiso 1 1 calc R
Cl1 Cl 0.81799(8) 0.45930(3) 0.38300(3) 0.03337(13) Uani 1 1 d .
Cl2 Cl 0.82710(6) 0.41308(3) 0.20066(4) 0.03200(13) Uani 1 1 d .
Cl3 Cl 0.69553(7) 0.54690(3) 0.20755(5) 0.03871(14) Uani 1 1 d .
C1L C 0.7061(2) 0.46271(8) 0.24682(13) 0.0193(3) Uani 1 1 d .
H1L H 0.5763 0.4455 0.2179 0.023 Uiso 1 1 calc R

loop_
_atom_site_aniso_label
_atom_site_aniso_U_11
_atom_site_aniso_U_22
_atom_site_aniso_U_33
_atom_site_aniso_U_23
_atom_site_aniso_U_13
_atom_site_aniso_U_12
O1 0.0210(6) 0.0199(6) 0.0189(6) 0.0038(5) 0.0126(5) 0.0037(5)
O2 0.0409(8) 0.0207(6) 0.0211(6) 0.0011(5) 0.0159(6) 0.0101(6)
C1 0.0126(7) 0.0150(7) 0.0121(7) -0.0002(6) 0.0035(6) 0.0003(6)
C2 0.0190(8) 0.0167(8) 0.0165(7) 0.0008(6) 0.0067(6) 0.0020(6)
C3 0.0235(8) 0.0148(8) 0.0169(8) 0.0040(6) 0.0074(7) 0.0021(6)
C4 0.0181(8) 0.0195(8) 0.0136(7) 0.0040(6) 0.0055(6) -0.0022(6)
C4A 0.0136(7) 0.0163(8) 0.0137(7) -0.0003(6) 0.0057(6) -0.0029(6)
C4B 0.0130(7) 0.0134(7) 0.0125(7) -0.0014(5) 0.0055(6) -0.0027(6)
C5 0.0177(7) 0.0233(8) 0.0135(7) -0.0014(6) 0.0075(6) -0.0042(6)
C6 0.0190(8) 0.0220(8) 0.0167(7) -0.0066(6) 0.0103(6) -0.0044(6)
C6A 0.0138(7) 0.0156(8) 0.0186(7) -0.0038(6) 0.0072(6) -0.0028(6)
C6B 0.0123(7) 0.0133(7) 0.0158(7) -0.0014(6) 0.0073(6) -0.0023(6)
C7 0.0189(8) 0.0167(8) 0.0246(8) -0.0068(6) 0.0107(7) 0.0000(6)
C8 0.0161(8) 0.0115(7) 0.0274(9) -0.0026(6) 0.0074(7) -0.0010(6)
C8A 0.0115(7) 0.0146(7) 0.0212(8) 0.0014(6) 0.0063(6) -0.0001(6)
C8B 0.0111(7) 0.0132(7) 0.0179(7) 0.0009(6) 0.0076(6) -0.0006(6)
C9 0.0154(7) 0.0127(8) 0.0262(8) 0.0060(6) 0.0076(7) 0.0005(6)
C10 0.0172(8) 0.0203(8) 0.0213(8) 0.0097(6) 0.0087(6) 0.0016(6)
C10A 0.0130(7) 0.0185(8) 0.0168(7) 0.0043(6) 0.0064(6) 0.0018(6)
C10B 0.0113(7) 0.0147(7) 0.0151(7) 0.0022(6) 0.0067(6) 0.0022(6)
C11 0.0203(8) 0.0263(9) 0.0162(7) 0.0052(6) 0.0111(6) 0.0025(7)
C12 0.0211(8) 0.0246(9) 0.0141(7) -0.0003(6) 0.0096(6) 0.0035(7)
C12A 0.0157(7) 0.0178(8) 0.0154(7) 0.0010(6) 0.0074(6) 0.0039(6)
C12B 0.0118(7) 0.0147(7) 0.0135(7) 0.0011(6) 0.0054(6) 0.0015(6)
C13 0.0209(8) 0.0192(8) 0.0161(7) -0.0049(6) 0.0079(6) 0.0014(6)
C14 0.0237(8) 0.0152(8) 0.0217(8) -0.0033(6) 0.0086(7) -0.0037(7)
C15 0.0226(8) 0.0182(8) 0.0161(7) 0.0010(6) 0.0091(6) -0.0036(6)
C16 0.0162(7) 0.0152(8) 0.0124(7) -0.0009(6) 0.0061(6) -0.0003(6)
Cl1 0.0439(3) 0.0375(3) 0.0208(2) 0.00269(18) 0.0176(2) 0.0066(2)
Cl2 0.0254(2) 0.0397(3) 0.0374(3) -0.0190(2) 0.0205(2) -0.00706(19)
Cl3 0.0338(3) 0.0276(3) 0.0538(3) 0.0193(2) 0.0210(2) 0.0033(2)
C1L 0.0187(8) 0.0194(8) 0.0213(8) 0.0012(6) 0.0111(7) 0.0013(6)

loop_
_atom_type_symbol
_atom_type_description
_atom_type_scat_dispersion_real
_atom_type_scat_dispersion_imag
_atom_type_scat_source
C C 0.0033 0.0016 'International Tables Vol C Tables 4.2.6.8 and 6.1.1.4'
H H 0.0000 0.0000 'International Tables Vol C Tables 4.2.6.8 and 6.1.1.4'
Cl Cl 0.1484 0.1585 'International Tables Vol C Tables 4.2.6.8 and 6.1.1.4'
O O 0.0106 0.0060 'International Tables Vol C Tables 4.2.6.8 and 6.1.1.4'

loop_
_geom_angle_atom_site_label_1
_geom_angle_atom_site_label_2
_geom_angle_atom_site_label_3
_geom_angle
O1 C1 C2 117.10(14)
O1 C1 C4B 124.54(14)
C4B C1 C2 118.10(13)
O2 C2 C1 118.36(14)
O2 C2 C3 124.12(15)
C3 C2 C1 117.49(14)
C2 C3 H3 120.1
C4 C3 C2 119.79(15)
C4 C3 H3 120.1
C3 C4 H4 118.1
C3 C4 C4A 123.86(15)
C4A C4 H4 118.1
C4B C4A C4 121.91(14)
C4B C4A C5 120.18(15)
C5 C4A C4 117.91(14)
C4A C4B C1 116.20(14)
C4A C4B C6B 120.14(14)
C6B C4B C1 122.92(13)
C4A C5 H5 120.1
C6 C5 C4A 119.86(15)
C6 C5 H5 120.1
C5 C6 H6 119.4
C5 C6 C6A 121.27(15)
C6A C6 H6 119.4
C6 C6A C6B 119.69(14)
C6 C6A C7 120.26(15)
C6B C6A C7 119.93(15)
C4B C6B C8B 124.79(14)
C6A C6B C4B 117.42(14)
C6A C6B C8B 117.71(14)
C6A C7 H7 120.0
C8 C7 C6A 120.07(15)
C8 C7 H7 120.0
C7 C8 H8 119.7
C7 C8 C8A 120.68(15)
C8A C8 H8 119.7
C8B C8A C8 120.29(15)
C8B C8A C9 119.77(15)
C9 C8A C8 119.93(15)
C8A C8B C6B 116.56(14)
C8A C8B C10B 117.88(14)
C10B C8B C6B 125.55(14)
C8A C9 H9 119.8
C10 C9 C8A 120.30(15)
C10 C9 H9 119.9
C9 C10 H10 119.8
C9 C10 C10A 120.35(15)
C10A C10 H10 119.8
C10 C10A C11 119.60(14)
C10B C10A C10 120.15(15)
C10B C10A C11 120.18(15)
C8B C10B C12B 124.47(14)
C10A C10B C8B 117.63(14)
C10A C10B C12B 117.69(14)
C10A C11 H11 119.5
C12 C11 C10A 121.08(15)
C12 C11 H11 119.5
C11 C12 H12 119.7
C11 C12 C12A 120.66(15)
C12A C12 H12 119.7
C12B C12A C12 119.86(15)
C13 C12A C12 120.05(15)
C13 C12A C12B 119.99(14)
C12A C12B C10B 119.13(14)
C16 C12B C10B 123.65(14)
C16 C12B C12A 116.84(14)
C12A C13 H13 119.4
C14 C13 C12A 121.19(15)
C14 C13 H13 119.4
C13 C14 H14 120.3
C13 C14 C15 119.41(15)
C15 C14 H14 120.3
C14 C15 H15 119.8
C16 C15 C14 120.41(15)
C16 C15 H15 119.8
C12B C16 H16 119.1
C15 C16 C12B 121.83(14)
C15 C16 H16 119.1
Cl1 C1L Cl3 109.24(9)
Cl1 C1L H1L 108.7
Cl2 C1L Cl1 110.89(9)
Cl2 C1L Cl3 110.56(9)
Cl2 C1L H1L 108.7
Cl3 C1L H1L 108.7

loop_
_geom_bond_atom_site_label_1
_geom_bond_atom_site_label_2
_geom_bond_distance
O1 C1 1.2099(19)
O2 C2 1.211(2)
C1 C2 1.557(2)
C1 C4B 1.482(2)
C2 C3 1.455(2)
C3 H3 0.9300
C3 C4 1.331(2)
C4 H4 0.9300
C4 C4A 1.463(2)
C4A C4B 1.400(2)
C4A C5 1.408(2)
C4B C6B 1.429(2)
C5 H5 0.9300
C5 C6 1.366(2)
C6 H6 0.9300
C6 C6A 1.412(2)
C6A C6B 1.422(2)
C6A C7 1.429(2)
C6B C8B 1.455(2)
C7 H7 0.9300
C7 C8 1.349(2)
C8 H8 0.9300
C8 C8A 1.425(2)
C8A C8B 1.415(2)
C8A C9 1.420(2)
C8B C10B 1.438(2)
C9 H9 0.9300
C9 C10 1.353(2)
C10 H10 0.9300
C10 C10A 1.424(2)
C10A C10B 1.414(2)
C10A C11 1.429(2)
C10B C12B 1.452(2)
C11 H11 0.9300
C11 C12 1.346(2)
C12 H12 0.9300
C12 C12A 1.424(2)
C12A C12B 1.420(2)
C12A C13 1.412(2)
C12B C16 1.418(2)
C13 H13 0.9300
C13 C14 1.366(2)
C14 H14 0.9300
C14 C15 1.404(2)
C15 H15 0.9300
C15 C16 1.372(2)
C16 H16 0.9300
Cl1 C1L 1.7555(17)
Cl2 C1L 1.7507(17)
Cl3 C1L 1.7583(17)
C1L H1L 0.9800

loop_
_geom_torsion_atom_site_label_1
_geom_torsion_atom_site_label_2
_geom_torsion_atom_site_label_3
_geom_torsion_atom_site_label_4
_geom_torsion
O1 C1 C2 O2 -18.7(2)
O1 C1 C2 C3 159.19(15)
O1 C1 C4B C4A -154.57(15)
O1 C1 C4B C6B 15.6(2)
O2 C2 C3 C4 -177.92(17)
C1 C2 C3 C4 4.3(2)
C1 C4B C6B C6A -156.66(14)
C1 C4B C6B C8B 20.0(2)
C2 C1 C4B C4A 19.4(2)
C2 C1 C4B C6B -170.42(14)
C2 C3 C4 C4A 2.2(3)
C3 C4 C4A C4B 2.6(2)
C3 C4 C4A C5 -176.60(16)
C4 C4A C4B C1 -13.6(2)
C4 C4A C4B C6B 175.96(14)
C4 C4A C5 C6 175.02(15)
C4A C4B C6B C6A 13.1(2)
C4A C4B C6B C8B -170.18(14)
C4A C5 C6 C6A 4.6(2)
C4B C1 C2 O2 166.82(15)
C4B C1 C2 C3 -15.2(2)
C4B C4A C5 C6 -4.2(2)
C4B C6B C8B C8A -151.79(15)
C4B C6B C8B C10B 28.8(2)
C5 C4A C4B C1 165.57(14)
C5 C4A C4B C6B -4.9(2)
C5 C6 C6A C6B 4.1(2)
C5 C6 C6A C7 -171.87(15)
C6 C6A C6B C4B -12.7(2)
C6 C6A C6B C8B 170.36(14)
C6 C6A C7 C8 171.33(15)
C6A C6B C8B C8A 24.9(2)
C6A C6B C8B C10B -154.54(15)
C6A C7 C8 C8A 11.3(2)
C6B C6A C7 C8 -4.6(2)
C6B C8B C10B C10A -158.33(15)
C6B C8B C10B C12B 27.0(2)
C7 C6A C6B C4B 163.25(14)
C7 C6A C6B C8B -13.7(2)
C7 C8 C8A C8B 0.9(2)
C7 C8 C8A C9 179.65(15)
C8 C8A C8B C6B -18.9(2)
C8 C8A C8B C10B 160.53(14)
C8 C8A C9 C10 -176.95(15)
C8A C8B C10B C10A 22.3(2)
C8A C8B C10B C12B -152.38(15)
C8A C9 C10 C10A 10.4(2)
C8B C8A C9 C10 1.8(2)
C8B C10B C12B C12A -173.44(14)
C8B C10B C12B C16 13.9(2)
C9 C8A C8B C6B 162.31(14)
C9 C8A C8B C10B -18.2(2)
C9 C10 C10A C10B -5.8(2)
C9 C10 C10A C11 171.12(15)
C10 C10A C10B C8B -10.6(2)
C10 C10A C10B C12B 164.38(14)
C10 C10A C11 C12 -172.81(16)
C10A C10B C12B C12A 11.9(2)
C10A C10B C12B C16 -160.76(15)
C10A C11 C12 C12A 5.2(3)
C10B C10A C11 C12 4.2(2)
C10B C12B C16 C15 177.27(15)
C11 C10A C10B C8B 172.42(14)
C11 C10A C10B C12B -12.6(2)
C11 C12 C12A C12B -5.7(2)
C11 C12 C12A C13 170.72(16)
C12 C12A C12B C10B -3.1(2)
C12 C12A C12B C16 170.12(14)
C12 C12A C13 C14 -173.06(16)
C12A C12B C16 C15 4.4(2)
C12A C13 C14 C15 1.8(3)
C12B C12A C13 C14 3.3(2)
C13 C12A C12B C10B -179.47(14)
C13 C12A C12B C16 -6.3(2)
C13 C14 C15 C16 -3.7(3)
C14 C15 C16 C12B 0.5(3)
